data_4112068
loop_
_publ_author_name
'Akihiko Yamamoto'
'Michinori Suginome'

_publ_section_title
;
 Nickel-Catalyzedtrans-Alkynylboration of Alkynes via Activation of a
 Boron-Chlorine Bond
;
_journal_name_full 'Journal of the American Chemical Society'
_journal_page_first 15706
_journal_page_last 15707
_journal_paper_doi 10.1021/ja055396z
_journal_volume 127
_journal_year 2005
_chemical_formula_moiety 'C24 H45 B Cl N O Ni P2 '
_chemical_formula_sum 'C24 H45 B Cl N Ni O P2'
_chemical_formula_weight 530.54
_space_group_IT_number 2
_symmetry_cell_setting triclinic
_symmetry_Int_Tables_number 2
_symmetry_space_group_name_Hall '-P 1'
_symmetry_space_group_name_H-M 'P -1'
_cell_angle_alpha 103.30(2)
_cell_angle_beta 103.09(2)
_cell_angle_gamma 111.77(1)
_cell_formula_units_Z 2
_cell_length_a 10.031(4)
_cell_length_b 11.740(5)
_cell_length_c 14.711(7)
_cell_measurement_reflns_used 12581
_cell_measurement_temperature 296.1
_cell_measurement_theta_max 27.5
_cell_measurement_theta_min 3.0
_cell_volume 1469.6(12)
_computing_cell_refinement PROCESS-AUTO
_computing_data_collection PROCESS-AUTO
_computing_data_reduction CrystalStructure
_computing_publication_material 'CrystalStructure Ver. 2.00'
_computing_structure_refinement CRYSTALS
_computing_structure_solution SIR92
_diffrn_detector_area_resol_mean 10.00
_diffrn_measured_fraction_theta_full 0.9880
_diffrn_measured_fraction_theta_max 0.9880
_diffrn_measurement_device_type 'Rigaku RAXIS-RAPID'
_diffrn_measurement_method \w
_diffrn_radiation_type 'Mo K\a'
_diffrn_radiation_wavelength 0.7107
_diffrn_reflns_av_R_equivalents 0.016
_diffrn_reflns_limit_h_max 12
_diffrn_reflns_limit_h_min -13
_diffrn_reflns_limit_k_max 15
_diffrn_reflns_limit_k_min -15
_diffrn_reflns_limit_l_max 19
_diffrn_reflns_limit_l_min -19
_diffrn_reflns_number 14367
_diffrn_reflns_theta_full 27.48
_diffrn_reflns_theta_max 27.48
_exptl_absorpt_coefficient_mu 0.875
_exptl_absorpt_correction_type none
_exptl_crystal_colour brown
_exptl_crystal_density_diffrn 1.199
_exptl_crystal_description prism
_exptl_crystal_size_max 0.40
_exptl_crystal_size_mid 0.30
_exptl_crystal_size_min 0.30
_refine_diff_density_max 0.50
_refine_diff_density_min -0.45
_refine_ls_extinction_coef -60.4(10)
_refine_ls_extinction_method 'Larson (1970) Crystallographic Computing eq. 22'
_refine_ls_goodness_of_fit_ref 2.297
_refine_ls_hydrogen_treatment refall
_refine_ls_number_parameters 434
_refine_ls_number_reflns 5162
_refine_ls_R_factor_gt 0.0280
_refine_ls_shift/su_max 0.0000
_refine_ls_structure_factor_coef F
_refine_ls_weighting_details 'w = 1/\s^2^(Fo)'
_refine_ls_weighting_scheme sigma
_refine_ls_wR_factor_ref 0.0320
_reflns_number_gt 5162
_reflns_number_total 6650
_reflns_threshold_expression F^2^>2.0\s(F^2^)
_cod_data_source_file ja055396zsi20050808_061539.cif
_cod_data_source_block '_AY1986'
_cod_original_cell_volume 1469.5(1)
_cod_original_sg_symbol_H-M 'P -1 '
_cod_original_formula_sum 'C24 H45 B Cl N O Ni P2 '
_cod_database_code 4112068

loop_
_symmetry_equiv_pos_as_xyz
x,y,z
-x,-y,-z

loop_
_atom_site_label
_atom_site_type_symbol
_atom_site_fract_x
_atom_site_fract_y
_atom_site_fract_z
_atom_site_U_iso_or_equiv
_atom_site_adp_type
_atom_site_occupancy
_atom_site_symmetry_multiplicity
_atom_site_calc_flag
Ni1 Ni 0.07288(2) 0.24156(2) 0.18876(2) 0.03289(6) Uani 1.00 1 d
Cl1 Cl -0.15602(5) 0.07004(5) 0.14553(4) 0.0582(2) Uani 1.00 1 d
P1 P 0.13740(6) 0.22078(5) 0.33479(4) 0.0446(1) Uani 1.00 1 d
P2 P -0.00445(5) 0.25788(5) 0.04192(4) 0.0390(1) Uani 1.00 1 d
O1 O 0.3573(1) 0.7398(1) 0.3446(1) 0.0509(4) Uani 1.00 1 d
N1 N 0.5197(2) 0.7205(1) 0.2518(1) 0.0409(4) Uani 1.00 1 d
C1 C 0.2642(2) 0.3915(2) 0.2249(1) 0.0314(4) Uani 1.00 1 d
C2 C 0.2765(2) 0.5133(2) 0.2555(1) 0.0335(5) Uani 1.00 1 d
C3 C 0.1426(2) 0.5345(2) 0.2744(2) 0.0421(5) Uani 1.00 1 d
C4 C 0.2159(2) 0.6674(2) 0.3582(1) 0.0428(5) Uani 1.00 1 d
C5 C 0.2540(3) 0.6578(3) 0.4604(2) 0.0616(8) Uani 1.00 1 d
C6 C 0.1212(4) 0.7421(3) 0.3490(2) 0.0682(9) Uani 1.00 1 d
C7 C 0.3915(2) 0.3579(2) 0.2182(1) 0.0348(5) Uani 1.00 1 d
C8 C 0.5356(2) 0.4284(2) 0.2920(2) 0.0488(6) Uani 1.00 1 d
C9 C 0.6512(3) 0.3903(3) 0.2896(2) 0.0645(8) Uani 1.00 1 d
C10 C 0.6257(3) 0.2830(3) 0.2148(2) 0.071(1) Uani 1.00 1 d
C11 C 0.4849(3) 0.2125(3) 0.1404(2) 0.0672(9) Uani 1.00 1 d
C12 C 0.3689(2) 0.2493(2) 0.1432(2) 0.0484(6) Uani 1.00 1 d
C13 C 0.5602(2) 0.6481(2) 0.1767(1) 0.0434(6) Uani 1.00 1 d
C14 C 0.5292(3) 0.6775(3) 0.0803(2) 0.0558(7) Uani 1.00 1 d
C15 C 0.7258(3) 0.6694(3) 0.2146(3) 0.0692(9) Uani 1.00 1 d
C16 C 0.6095(3) 0.8653(2) 0.2880(2) 0.0546(6) Uani 1.00 1 d
C17 C 0.5162(4) 0.9343(3) 0.2580(3) 0.078(1) Uani 1.00 1 d
C18 C 0.6957(4) 0.9187(3) 0.3993(2) 0.0848(9) Uani 1.00 1 d
C19 C 0.1112(4) 0.0585(2) 0.3269(2) 0.0897(9) Uani 1.00 1 d
C20 C 0.0138(3) 0.2468(3) 0.4027(2) 0.091(1) Uani 1.00 1 d
C21 C 0.3232(4) 0.3223(4) 0.4293(2) 0.0779(9) Uani 1.00 1 d
C22 C 0.1193(2) 0.3849(2) 0.0073(2) 0.0613(7) Uani 1.00 1 d
C23 C -0.0634(4) 0.1131(3) -0.0631(2) 0.075(1) Uani 1.00 1 d
C24 C -0.1745(3) 0.2839(3) 0.0215(2) 0.0631(8) Uani 1.00 1 d
B1 B 0.3980(2) 0.6599(2) 0.2836(2) 0.0379(5) Uani 1.00 1 d
H1 H 0.076(2) 0.467(2) 0.295(2) 0.062(6) Uiso 1.00 1 c
H2 H 0.074(2) 0.536(2) 0.212(1) 0.046(5) Uiso 1.00 1 c
H3 H 0.312(2) 0.610(2) 0.465(2) 0.062(7) Uiso 1.00 1 c
H4 H 0.166(3) 0.613(2) 0.470(2) 0.071(8) Uiso 1.00 1 c
H5 H 0.316(2) 0.746(2) 0.508(2) 0.065(7) Uiso 1.00 1 c
H6 H 0.020(3) 0.694(3) 0.354(2) 0.11(1) Uiso 1.00 1 c
H7 H 0.172(3) 0.824(3) 0.400(2) 0.085(9) Uiso 1.00 1 c
H8 H 0.109(3) 0.752(2) 0.282(2) 0.081(8) Uiso 1.00 1 c
H9 H 0.555(2) 0.505(2) 0.343(1) 0.044(6) Uiso 1.00 1 c
H10 H 0.745(2) 0.441(2) 0.339(2) 0.071(7) Uiso 1.00 1 c
H11 H 0.708(3) 0.260(2) 0.216(2) 0.093(8) Uiso 1.00 1 c
H12 H 0.470(2) 0.141(2) 0.092(2) 0.067(7) Uiso 1.00 1 c
H13 H 0.272(2) 0.197(2) 0.090(2) 0.071(7) Uiso 1.00 1 c
H14 H 0.495(2) 0.557(2) 0.162(1) 0.029(4) Uiso 1.00 1 c
H15 H 0.424(2) 0.658(2) 0.056(2) 0.063(7) Uiso 1.00 1 c
H16 H 0.589(2) 0.765(2) 0.088(2) 0.063(7) Uiso 1.00 1 c
H17 H 0.551(2) 0.623(2) 0.029(2) 0.067(7) Uiso 1.00 1 c
H18 H 0.799(3) 0.757(2) 0.214(2) 0.070(7) Uiso 1.00 1 c
H19 H 0.741(2) 0.606(2) 0.168(2) 0.069(8) Uiso 1.00 1 c
H20 H 0.749(2) 0.668(2) 0.279(2) 0.058(7) Uiso 1.00 1 c
H21 H 0.681(2) 0.880(2) 0.253(2) 0.055(6) Uiso 1.00 1 c
H22 H 0.441(2) 0.927(2) 0.286(2) 0.066(8) Uiso 1.00 1 c
H23 H 0.586(3) 1.027(3) 0.277(2) 0.087(8) Uiso 1.00 1 c
H24 H 0.467(3) 0.899(3) 0.186(2) 0.09(1) Uiso 1.00 1 c
H25 H 0.764(3) 1.014(3) 0.423(2) 0.088(8) Uiso 1.00 1 c
H26 H 0.759(3) 0.877(3) 0.413(2) 0.11(1) Uiso 1.00 1 c
H27 H 0.626(3) 0.903(2) 0.438(2) 0.080(8) Uiso 1.00 1 c
H28 H 0.1908(4) 0.0464(2) 0.3078(2) 0.100(2) Uiso 1.00 1 c
H29 H 0.0150(4) -0.0046(2) 0.2785(2) 0.101(2) Uiso 1.00 1 c
H30 H 0.1167(4) 0.0483(2) 0.3897(2) 0.100(2) Uiso 1.00 1 c
H31 H -0.0893(3) 0.1960(3) 0.3591(2) 0.116(2) Uiso 1.00 1 c
H32 H 0.0281(3) 0.2215(3) 0.4596(2) 0.116(2) Uiso 1.00 1 c
H33 H 0.0366(3) 0.3368(3) 0.4227(2) 0.116(2) Uiso 1.00 1 c
H34 H 0.325(2) 0.304(2) 0.491(2) 0.079(7) Uiso 1.00 1 c
H35 H 0.357(3) 0.405(3) 0.441(2) 0.086(9) Uiso 1.00 1 c
H36 H 0.388(4) 0.291(3) 0.399(3) 0.14(2) Uiso 1.00 1 c
H37 H 0.1578(2) 0.4675(2) 0.0579(2) 0.076(1) Uiso 1.00 1 c
H38 H 0.2021(2) 0.3671(2) 0.0001(2) 0.076(1) Uiso 1.00 1 c
H39 H 0.0644(2) 0.3864(2) -0.0539(2) 0.075(1) Uiso 1.00 1 c
H40 H 0.028(3) 0.102(3) -0.066(2) 0.10(1) Uiso 1.00 1 c
H41 H -0.107(3) 0.123(3) -0.123(2) 0.10(1) Uiso 1.00 1 c
H42 H -0.132(3) 0.047(3) -0.054(2) 0.08(1) Uiso 1.00 1 c
H43 H -0.208(3) 0.283(2) -0.045(2) 0.090(8) Uiso 1.00 1 c
H44 H -0.247(3) 0.215(2) 0.030(2) 0.081(9) Uiso 1.00 1 c
H45 H -0.156(3) 0.363(3) 0.068(2) 0.10(1) Uiso 1.00 1 c

loop_
_atom_site_aniso_label
_atom_site_aniso_U_11
_atom_site_aniso_U_22
_atom_site_aniso_U_33
_atom_site_aniso_U_12
_atom_site_aniso_U_13
_atom_site_aniso_U_23
Ni1 0.0331(1) 0.0267(1) 0.0359(1) 0.01001(9) 0.01307(9) 0.0103(1)
Cl1 0.0418(3) 0.0446(3) 0.0711(4) 0.0034(2) 0.0140(2) 0.0227(3)
P1 0.0549(3) 0.0345(3) 0.0368(3) 0.0108(2) 0.0176(2) 0.0132(2)
P2 0.0414(3) 0.0366(3) 0.0367(3) 0.0177(2) 0.0109(2) 0.0107(2)
O1 0.0561(8) 0.0277(7) 0.0601(9) 0.0109(6) 0.0293(7) 0.0042(7)
N1 0.0389(8) 0.0300(8) 0.0442(9) 0.0053(7) 0.0146(7) 0.0127(7)
C1 0.0340(8) 0.0309(9) 0.0305(9) 0.0137(7) 0.0138(7) 0.0115(8)
C2 0.0321(8) 0.031(1) 0.0356(9) 0.0121(8) 0.0148(7) 0.0089(8)
C3 0.0370(9) 0.034(1) 0.052(1) 0.0146(9) 0.0197(9) 0.008(1)
C4 0.046(1) 0.038(1) 0.048(1) 0.0222(9) 0.0213(9) 0.0104(9)
C5 0.069(2) 0.065(2) 0.055(2) 0.033(2) 0.028(1) 0.018(1)
C6 0.081(2) 0.061(2) 0.072(2) 0.049(2) 0.026(2) 0.012(2)
C7 0.0384(9) 0.034(1) 0.040(1) 0.0180(8) 0.0191(8) 0.0192(9)
C8 0.045(1) 0.056(1) 0.048(1) 0.024(1) 0.017(1) 0.019(1)
C9 0.048(1) 0.091(2) 0.073(2) 0.040(1) 0.023(1) 0.042(2)
C10 0.074(2) 0.095(2) 0.096(2) 0.064(2) 0.052(2) 0.058(2)
C11 0.089(2) 0.063(2) 0.081(2) 0.053(2) 0.049(2) 0.028(2)
C12 0.053(1) 0.045(1) 0.056(1) 0.028(1) 0.025(1) 0.017(1)
C13 0.0362(9) 0.043(1) 0.054(1) 0.0152(9) 0.0205(9) 0.022(1)
C14 0.058(1) 0.060(2) 0.054(1) 0.024(1) 0.026(1) 0.025(1)
C15 0.046(1) 0.091(2) 0.089(2) 0.032(1) 0.033(1) 0.050(2)
C16 0.057(1) 0.035(1) 0.053(1) 0.001(1) 0.018(1) 0.014(1)
C17 0.099(2) 0.043(2) 0.095(2) 0.027(2) 0.040(2) 0.032(2)
C18 0.083(2) 0.054(2) 0.055(2) -0.016(2) 0.008(2) 0.008(1)
C19 0.139(3) 0.052(2) 0.059(2) 0.038(2) 0.005(2) 0.023(1)
C20 0.102(2) 0.110(3) 0.077(2) 0.043(2) 0.059(2) 0.037(2)
C21 0.077(2) 0.071(2) 0.046(1) 0.002(2) -0.000(1) 0.028(2)
C22 0.063(1) 0.072(2) 0.053(1) 0.025(1) 0.022(1) 0.036(1)
C23 0.106(2) 0.060(2) 0.046(1) 0.042(2) 0.010(2) 0.001(1)
C24 0.053(1) 0.073(2) 0.067(2) 0.033(1) 0.016(1) 0.029(2)
B1 0.037(1) 0.032(1) 0.039(1) 0.0129(9) 0.0113(9) 0.010(1)

loop_
_atom_type_symbol
_atom_type_description
_atom_type_scat_dispersion_real
_atom_type_scat_dispersion_imag
_atom_type_scat_source
C C 0.006 0.003
;
International Tables for Crystallography
(1992, Vol. C, Tables 4.2.6.8 and 6.1.1.4)
;
H H 0.000 0.000
;
International Tables for Crystallography
(1992, Vol. C, Table 6.1.1.4)
;
Cl Cl 0.174 0.200
;
International Tables for Crystallography
(1992, Vol. C, Tables 4.2.6.8 and 6.1.1.4)
;
N N 0.011 0.006
;
International Tables for Crystallography
(1992, Vol. C, Tables 4.2.6.8 and 6.1.1.4)
;
Ni Ni 0.320 1.265
;
International Tables for Crystallography
(1992, Vol. C, Tables 4.2.6.8 and 6.1.1.4)
;
O O 0.017 0.010
;
International Tables for Crystallography
(1992, Vol. C, Tables 4.2.6.8 and 6.1.1.4)
;
P P 0.125 0.123
;
International Tables for Crystallography
(1992, Vol. C, Tables 4.2.6.8 and 6.1.1.4)
;
B B 0.003 0.002
;
International Tables for Crystallography
(1992, Vol. C, Tables 4.2.6.8 and 6.1.1.4)
;

loop_
_geom_angle_atom_site_label_1
_geom_angle_atom_site_label_2
_geom_angle_atom_site_label_3
_geom_angle
_geom_angle_publ_flag
Cl1 Ni1 P1 89.02(5) yes
Cl1 Ni1 P2 88.32(4) yes
P1 Ni1 P2 176.99(2) yes
Cl1 Ni1 C1 177.95(5) yes
P1 Ni1 C1 91.99(6) yes
P2 Ni1 C1 90.63(7) yes
Ni1 P1 C19 113.28(9) yes
Ni1 P1 C20 111.13(9) yes
C19 P1 C20 103.18(14) yes
Ni1 P1 C21 123.2(1) yes
C19 P1 C21 102.78(16) yes
C20 P1 C21 100.92(17) yes
Ni1 P2 C22 120.83(8) yes
Ni1 P2 C23 115.13(11) yes
C22 P2 C23 101.89(15) yes
Ni1 P2 C24 112.3(1) yes
C22 P2 C24 101.91(13) yes
C23 P2 C24 102.35(16) yes
C4 O1 B1 112.47(15) yes
C13 N1 C16 115.19(16) yes
C13 N1 B1 123.14(16) yes
C16 N1 B1 121.53(18) yes
Ni1 C1 C2 120.99(13) yes
Ni1 C1 C7 113.38(12) yes
C2 C1 C7 125.60(15) yes
C1 C2 C3 120.06(15) yes
C1 C2 B1 139.63(16) yes
C3 C2 B1 100.30(14) yes
C2 C3 C4 105.14(15) yes
C2 C3 H1 114.2(12) no
C4 C3 H1 109.6(13) no
C2 C3 H2 110.9(10) no
C4 C3 H2 110.3(10) no
H1 C3 H2 106.7(14) no
O1 C4 C3 104.12(16) yes
O1 C4 C5 108.20(17) yes
C3 C4 C5 113.03(19) yes
O1 C4 C6 107.76(18) yes
C3 C4 C6 112.82(18) yes
C5 C4 C6 110.5(2) yes
C4 C5 H3 109.7(14) no
C4 C5 H4 109.2(14) no
H3 C5 H4 107.3(19) no
C4 C5 H5 107.6(13) no
H3 C5 H5 108.3(18) no
H4 C5 H5 114.6(21) no
C4 C6 H6 111.5(17) no
C4 C6 H7 110.4(15) no
H6 C6 H7 108.1(23) no
C4 C6 H8 105.8(14) no
H6 C6 H8 110.4(21) no
H7 C6 H8 110.6(20) no
C1 C7 C8 121.06(17) yes
C1 C7 C12 121.55(16) yes
C8 C7 C12 117.19(18) yes
C7 C8 C9 120.9(2) yes
C7 C8 H9 118.9(11) no
C9 C8 H9 120.2(11) no
C8 C9 C10 120.7(2) yes
C8 C9 H10 118.0(15) no
C10 C9 H10 121.4(15) no
C9 C10 C11 119.6(2) yes
C9 C10 H11 118.1(16) no
C11 C10 H11 122.3(16) no
C10 C11 C12 119.9(3) yes
C10 C11 H12 118.2(14) no
C12 C11 H12 121.8(14) no
C7 C12 C11 121.8(2) yes
C7 C12 H13 121.1(14) no
C11 C12 H13 117.1(14) no
N1 C13 C14 112.74(17) yes
N1 C13 C15 112.9(2) yes
C14 C13 C15 109.84(19) yes
N1 C13 H14 105.7(10) no
C14 C13 H14 107.7(9) no
C15 C13 H14 107.6(9) no
C13 C14 H15 108.3(13) no
C13 C14 H16 113.8(13) no
H15 C14 H16 108.9(17) no
C13 C14 H17 111.2(12) no
H15 C14 H17 108.7(18) no
H16 C14 H17 105.8(18) no
C13 C15 H18 110.5(12) no
C13 C15 H19 109.7(13) no
H18 C15 H19 103.2(18) no
C13 C15 H20 108.9(13) no
H18 C15 H20 110.1(18) no
H19 C15 H20 114.5(19) no
N1 C16 C17 113.54(19) yes
N1 C16 C18 110.9(2) yes
C17 C16 C18 112.5(3) yes
N1 C16 H21 104.2(12) no
C17 C16 H21 105.4(12) no
C18 C16 H21 109.8(12) no
C16 C17 H22 113.9(14) no
C16 C17 H23 108.1(14) no
H22 C17 H23 109.4(21) no
C16 C17 H24 109.2(16) no
H22 C17 H24 108.2(21) no
H23 C17 H24 107.9(20) no
C16 C18 H25 111.4(14) no
C16 C18 H26 108.4(20) no
H25 C18 H26 106.8(22) no
C16 C18 H27 112.3(14) no
H25 C18 H27 109.0(21) no
H26 C18 H27 108.8(24) no
P1 C19 H28 107.80(11) no
P1 C19 H29 110.32(9) no
H28 C19 H29 109.47(3) no
P1 C19 H30 110.28(9) no
H28 C19 H30 109.48(3) no
H29 C19 H30 109.47(4) no
P1 C20 H31 108.2(1) no
P1 C20 H32 111.3(1) no
H31 C20 H32 109.47(3) no
P1 C20 H33 108.9(1) no
H31 C20 H33 109.47(4) no
H32 C20 H33 109.47(4) no
P1 C21 H34 110.1(13) no
P1 C21 H35 115.3(17) no
H34 C21 H35 110.9(22) no
P1 C21 H36 101.1(19) no
H34 C21 H36 110.2(23) no
H35 C21 H36 108.7(26) no
P2 C22 H37 109.65(9) no
P2 C22 H38 108.50(8) no
H37 C22 H38 109.47(3) no
P2 C22 H39 110.25(8) no
H37 C22 H39 109.48(4) no
H38 C22 H39 109.476(19) no
P2 C23 H40 108.2(16) no
P2 C23 H41 110.6(17) no
H40 C23 H41 107.7(23) no
P2 C23 H42 107.2(19) no
H40 C23 H42 112.7(23) no
H41 C23 H42 110.3(22) no
P2 C24 H43 109.0(16) no
P2 C24 H44 106.1(15) no
H43 C24 H44 110.3(20) no
P2 C24 H45 111.0(16) no
H43 C24 H45 110.8(21) no
H44 C24 H45 109.5(23) no
O1 B1 N1 117.71(17) yes
O1 B1 C2 107.86(16) yes
N1 B1 C2 134.00(19) yes

loop_
_geom_bond_atom_site_label_1
_geom_bond_atom_site_label_2
_geom_bond_distance
_geom_bond_publ_flag
Ni1 Cl1 2.247(1) yes
Ni1 P1 2.1958(11) yes
Ni1 P2 2.2014(11) yes
Ni1 C1 1.9145(18) yes
P1 C19 1.796(2) yes
P1 C20 1.824(3) yes
P1 C21 1.801(3) yes
P2 C22 1.813(2) yes
P2 C23 1.805(3) yes
P2 C24 1.814(2) yes
O1 C4 1.444(2) yes
O1 B1 1.383(3) yes
N1 C13 1.461(3) yes
N1 C16 1.489(2) yes
N1 B1 1.408(3) yes
C1 C2 1.346(2) yes
C1 C7 1.486(2) yes
C2 C3 1.527(2) yes
C2 B1 1.583(3) yes
C3 C4 1.531(3) yes
C3 H1 0.99(2) no
C3 H2 1.028(17) no
C4 C5 1.507(3) yes
C4 C6 1.518(3) yes
C5 H3 0.95(2) no
C5 H4 0.90(2) no
C5 H5 0.97(2) no
C6 H6 0.99(3) no
C6 H7 0.94(3) no
C6 H8 1.00(3) no
C7 C8 1.394(3) yes
C7 C12 1.385(3) yes
C8 C9 1.393(3) yes
C8 H9 0.950(19) no
C9 C10 1.364(4) yes
C9 H10 0.92(2) no
C10 C11 1.376(4) yes
C10 H11 0.96(3) no
C11 C12 1.389(3) yes
C11 H12 0.91(2) no
C12 H13 0.96(2) no
C13 C14 1.527(3) yes
C13 C15 1.530(3) yes
C13 H14 0.964(16) no
C14 H15 0.95(2) no
C14 H16 0.94(2) no
C14 H17 0.99(2) no
C15 H18 1.03(2) no
C15 H19 0.97(2) no
C15 H20 0.93(2) no
C16 C17 1.506(4) yes
C16 C18 1.518(3) yes
C16 H21 0.96(2) no
C17 H22 0.92(2) no
C17 H23 0.97(2) no
C17 H24 0.98(3) no
C18 H25 0.99(3) no
C18 H26 0.95(3) no
C18 H27 0.99(3) no
C19 H28 0.9501(3) no
C19 H29 0.9500(4) no
C19 H30 0.9500(4) no
C20 H31 0.9500(4) no
C20 H32 0.9500(4) no
C20 H33 0.9500(4) no
C21 H34 0.98(2) no
C21 H35 0.87(3) no
C21 H36 0.99(4) no
C22 H37 0.9500(4) no
C22 H38 0.9500(3) no
C22 H39 0.9500(4) no
C23 H40 0.99(3) no
C23 H41 0.95(3) no
C23 H42 0.89(2) no
C24 H43 0.95(3) no
C24 H44 0.92(2) no
C24 H45 0.94(3) no

loop_
_geom_contact_atom_site_label_1
_geom_contact_atom_site_label_2
_geom_contact_site_symmetry_2
_geom_contact_distance
_geom_contact_publ_flag
Ni1 Cl1 . 2.247(1) yes
Ni1 P1 . 2.1958(11) yes
Ni1 P2 . 2.2014(11) yes
Ni1 C1 . 1.9145(18) yes
Ni1 C2 . 2.851(2) yes
Ni1 C3 . 3.119(2) yes
Ni1 C7 . 2.851(2) yes
Ni1 C12 . 3.163(2) yes
Ni1 C19 . 3.342(2) yes
Ni1 C20 . 3.322(3) yes
Ni1 C21 . 3.521(3) yes
Ni1 C22 . 3.496(2) yes
Ni1 C23 . 3.388(3) yes
Ni1 C24 . 3.343(3) yes
Ni1 H1 . 2.73(2) no
Ni1 H2 . 3.395(18) no
Ni1 H13 . 2.85(2) no
Ni1 H28 . 3.555(2) no
Ni1 H29 . 3.360(2) no
Ni1 H31 . 3.321(3) no
Ni1 H33 . 3.511(3) no
Ni1 H37 . 3.589(2) no
Ni1 H40 . 3.58(3) no
Ni1 H42 . 3.41(3) no
Ni1 H44 . 3.37(2) no
Ni1 H45 . 3.49(2) no
Cl1 P1 . 3.1150(15) yes
Cl1 P2 . 3.0993(12) yes
Cl1 C19 . 3.394(3) yes
Cl1 C20 . 3.516(3) yes
Cl1 C23 . 3.493(4) yes
Cl1 C24 . 3.460(3) yes
Cl1 H11 1_455 3.12(3) no
Cl1 H16 1_445 3.31(2) no
Cl1 H21 1_445 3.20(2) no
Cl1 H23 1_445 3.53(3) no
Cl1 H29 . 2.814(2) no
Cl1 H31 . 2.947(3) no
Cl1 H40 2_555 2.93(3) no
Cl1 H42 . 2.96(3) no
Cl1 H44 . 2.90(2) no
P1 C1 . 2.9628(19) yes
P1 C7 . 3.498(2) yes
P1 C19 . 1.796(2) yes
P1 C20 . 1.824(3) yes
P1 C21 . 1.801(3) yes
P1 H1 . 3.32(2) no
P1 H28 . 2.274(3) no
P1 H29 . 2.305(3) no
P1 H30 . 2.305(2) no
P1 H31 . 2.304(3) no
P1 H32 . 2.343(3) no
P1 H33 . 2.314(3) no
P1 H34 . 2.33(2) no
P1 H35 . 2.31(3) no
P1 H36 . 2.21(3) no
P2 C1 . 2.933(2) yes
P2 C2 . 3.492(2) yes
P2 C22 . 1.813(2) yes
P2 C23 . 1.805(3) yes
P2 C24 . 1.814(2) yes
P2 H2 . 3.316(18) no
P2 H13 . 3.08(2) no
P2 H37 . 2.313(2) no
P2 H38 . 2.298(2) no
P2 H39 . 2.320(2) no
P2 H40 . 2.31(3) no
P2 H41 . 2.31(3) no
P2 H42 . 2.24(3) no
P2 H43 . 2.31(2) no
P2 H44 . 2.25(2) no
P2 H45 . 2.32(3) no
O1 N1 . 2.389(2) yes
O1 C2 . 2.401(2) yes
O1 C3 . 2.347(2) yes
O1 C4 . 1.444(2) yes
O1 C5 . 2.391(3) yes
O1 C6 . 2.394(3) yes
O1 C16 . 2.832(3) yes
O1 C17 . 2.989(3) yes
O1 C18 . 3.046(4) yes
O1 B1 . 1.383(3) yes
O1 H1 . 3.17(2) no
O1 H2 . 2.810(17) no
O1 H3 . 2.60(2) no
O1 H4 . 3.17(2) no
O1 H5 . 2.52(2) no
O1 H6 . 3.26(3) no
O1 H7 . 2.61(3) no
O1 H8 . 2.52(2) no
O1 H22 . 2.46(2) no
O1 H24 . 3.44(3) no
O1 H26 . 3.53(3) no
O1 H27 . 2.47(2) no
N1 C2 . 2.754(2) yes
N1 C13 . 1.461(3) yes
N1 C14 . 2.488(3) yes
N1 C15 . 2.493(3) yes
N1 C16 . 1.489(2) yes
N1 C17 . 2.505(3) yes
N1 C18 . 2.476(3) yes
N1 B1 . 1.408(3) yes
N1 H9 . 3.218(17) no
N1 H14 . 1.956(17) no
N1 H15 . 2.65(2) no
N1 H16 . 2.77(2) no
N1 H17 . 3.34(2) no
N1 H18 . 2.88(2) no
N1 H19 . 3.30(2) no
N1 H20 . 2.56(2) no
N1 H21 . 1.96(2) no
N1 H22 . 2.78(2) no
N1 H23 . 3.32(3) no
N1 H24 . 2.67(3) no
N1 H25 . 3.34(3) no
N1 H26 . 2.62(3) no
N1 H27 . 2.74(3) no
C1 C2 . 1.346(2) yes
C1 C3 . 2.490(3) yes
C1 C7 . 1.486(2) yes
C1 C8 . 2.507(3) yes
C1 C12 . 2.506(3) yes
C1 C21 . 3.275(3) yes
C1 C22 . 3.172(3) yes
C1 B1 . 2.750(3) yes
C1 H1 . 2.67(2) no
C1 H2 . 2.994(18) no
C1 H9 . 2.659(17) no
C1 H13 . 2.70(2) no
C1 H14 . 2.907(16) no
C1 H35 . 3.04(3) no
C1 H36 . 3.24(3) no
C1 H37 . 2.915(3) no
C1 H38 . 3.147(3) no
C2 C3 . 1.527(2) yes
C2 C4 . 2.428(3) yes
C2 C5 . 3.202(3) yes
C2 C7 . 2.519(2) yes
C2 C8 . 3.094(3) yes
C2 C13 . 3.308(3) yes
C2 C22 . 3.345(3) yes
C2 B1 . 1.583(3) yes
C2 H1 . 2.13(2) no
C2 H2 . 2.123(17) no
C2 H3 . 2.92(2) no
C2 H9 . 2.849(17) no
C2 H14 . 2.795(16) no
C2 H35 . 3.32(3) no
C2 H37 . 2.720(3) no
C2 H38 . 3.526(3) no
C3 C4 . 1.531(3) yes
C3 C5 . 2.534(4) yes
C3 C6 . 2.541(3) yes
C3 B1 . 2.388(3) yes
C3 H1 . 0.99(2) no
C3 H2 . 1.028(17) no
C3 H3 . 2.67(2) no
C3 H4 . 2.74(2) no
C3 H5 . 3.34(2) no
C3 H6 . 2.78(3) no
C3 H7 . 3.35(3) no
C3 H8 . 2.68(2) no
C3 H33 . 3.581(4) no
C3 H37 . 3.154(3) no
C3 H45 . 3.29(3) no
C4 C5 . 1.507(3) yes
C4 C6 . 1.518(3) yes
C4 B1 . 2.351(3) yes
C4 H1 . 2.08(2) no
C4 H2 . 2.119(18) no
C4 H3 . 2.03(2) no
C4 H4 . 2.00(2) no
C4 H5 . 2.02(2) no
C4 H6 . 2.09(3) no
C4 H7 . 2.04(3) no
C4 H8 . 2.03(2) no
C4 H22 . 3.60(2) no
C5 C6 . 2.485(4) yes
C5 B1 . 3.248(4) yes
C5 H1 . 2.59(2) no
C5 H2 . 3.372(18) no
C5 H3 . 0.95(2) no
C5 H4 . 0.90(2) no
C5 H5 . 0.97(2) no
C5 H6 . 2.75(3) no
C5 H7 . 2.64(2) no
C5 H8 . 3.32(2) no
C5 H10 2_666 3.41(2) no
C5 H33 . 3.414(4) no
C5 H35 . 3.45(3) no
C5 H36 2_666 3.47(3) no
C6 B1 . 3.512(4) yes
C6 H1 . 2.97(2) no
C6 H2 . 2.571(18) no
C6 H3 . 3.30(2) no
C6 H4 . 2.66(2) no
C6 H5 . 2.67(2) no
C6 H6 . 0.99(3) no
C6 H7 . 0.94(3) no
C6 H8 . 1.00(3) no
C6 H18 1_455 3.48(2) no
C6 H20 1_455 3.35(2) no
C6 H22 . 3.60(2) no
C6 H25 2_676 3.49(3) no
C6 H28 1_565 3.598(4) no
C6 H30 1_565 3.524(4) no
C6 H32 2_566 3.490(4) no
C7 C8 . 1.394(3) yes
C7 C9 . 2.424(3) yes
C7 C10 . 2.803(3) yes
C7 C11 . 2.423(3) yes
C7 C12 . 1.385(3) yes
C7 C13 . 3.463(3) yes
C7 C21 . 3.412(4) yes
C7 B1 . 3.425(3) yes
C7 H9 . 2.031(19) no
C7 H10 . 3.24(2) no
C7 H12 . 3.25(2) no
C7 H13 . 2.06(2) no
C7 H14 . 2.591(16) no
C7 H35 . 3.31(3) no
C7 H36 . 2.95(3) no
C7 H38 . 3.386(3) no
C8 C9 . 1.393(3) yes
C8 C10 . 2.395(4) yes
C8 C11 . 2.753(4) yes
C8 C12 . 2.372(3) yes
C8 C13 . 3.365(3) yes
C8 C15 . 3.377(4) yes
C8 C21 . 3.363(4) yes
C8 B1 . 3.489(3) yes
C8 H9 . 0.950(19) no
C8 H10 . 2.00(2) no
C8 H11 . 3.25(3) no
C8 H13 . 3.26(2) no
C8 H14 . 2.749(15) no
C8 H19 . 3.49(2) no
C8 H20 . 2.91(2) no
C8 H34 2_666 3.48(2) no
C8 H35 . 3.12(3) no
C8 H36 . 2.78(3) no
C9 C10 . 1.364(4) yes
C9 C11 . 2.368(4) yes
C9 C12 . 2.742(4) yes
C9 C15 . 3.568(4) yes
C9 H3 2_666 3.55(2) no
C9 H9 . 2.043(19) no
C9 H10 . 0.92(2) no
C9 H11 . 2.00(3) no
C9 H12 . 3.18(2) no
C9 H14 . 3.531(15) no
C9 H19 . 3.40(2) no
C9 H20 . 3.09(2) no
C9 H36 . 3.39(4) no
C10 C11 . 1.376(4) yes
C10 C12 . 2.393(3) yes
C10 H9 . 3.25(2) no
C10 H10 . 2.00(2) no
C10 H11 . 0.96(3) no
C10 H12 . 1.98(2) no
C10 H13 . 3.24(2) no
C10 H23 1_545 3.25(2) no
C10 H44 1_655 3.32(3) no
C10 H45 1_655 3.45(3) no
C11 C12 . 1.389(3) yes
C11 H10 . 3.21(2) no
C11 H11 . 2.05(2) no
C11 H12 . 0.91(2) no
C11 H13 . 2.02(2) no
C11 H16 2_665 3.36(2) no
C11 H17 2_665 3.52(2) no
C11 H23 1_545 3.54(2) no
C11 H42 2_555 3.40(3) no
C11 H44 1_655 3.44(3) no
C12 H9 . 3.23(2) no
C12 H11 . 3.27(3) no
C12 H12 . 2.02(2) no
C12 H13 . 0.96(2) no
C12 H14 . 3.274(17) no
C12 H16 2_665 3.49(2) no
C12 H17 2_665 3.33(2) no
C12 H38 . 3.255(3) no
C12 H40 . 3.54(3) no
C12 H42 2_555 3.13(3) no
C13 C14 . 1.527(3) yes
C13 C15 . 1.530(3) yes
C13 C16 . 2.491(3) yes
C13 C17 . 3.522(4) yes
C13 C18 . 3.557(4) yes
C13 B1 . 2.523(3) yes
C13 H9 . 3.274(18) no
C13 H14 . 0.964(16) no
C13 H15 . 2.04(2) no
C13 H16 . 2.09(2) no
C13 H17 . 2.10(2) no
C13 H17 2_665 3.46(2) no
C13 H18 . 2.12(2) no
C13 H19 . 2.07(2) no
C13 H20 . 2.03(2) no
C13 H21 . 2.38(2) no
C13 H24 . 3.39(3) no
C13 H26 . 3.44(3) no
C13 H37 . 3.548(3) no
C14 C15 . 2.502(4) yes
C14 C16 . 3.052(4) yes
C14 C17 . 3.573(5) yes
C14 B1 . 3.548(4) yes
C14 H14 . 2.040(16) no
C14 H15 . 0.95(2) no
C14 H16 . 0.94(2) no
C14 H17 . 0.99(2) no
C14 H17 2_665 3.22(2) no
C14 H18 . 2.63(2) no
C14 H19 . 2.73(2) no
C14 H20 . 3.29(2) no
C14 H21 . 2.68(2) no
C14 H24 . 3.06(3) no
C14 H37 . 3.510(4) no
C14 H38 . 3.583(4) no
C14 H38 2_665 3.338(4) no
C14 H43 2_565 3.37(2) no
C15 C16 . 3.039(4) yes
C15 H6 1_655 3.05(3) no
C15 H8 1_655 3.43(2) no
C15 H9 . 3.307(19) no
C15 H14 . 2.041(15) no
C15 H15 . 3.32(2) no
C15 H16 . 2.75(2) no
C15 H17 . 2.69(2) no
C15 H18 . 1.03(2) no
C15 H19 . 0.97(2) no
C15 H20 . 0.93(2) no
C15 H21 . 2.63(2) no
C15 H26 . 3.20(3) no
C15 H29 1_665 3.580(4) no
C15 H38 2_665 3.365(4) no
C16 C17 . 1.506(4) yes
C16 C18 . 1.518(3) yes
C16 B1 . 2.528(3) yes
C16 H14 . 3.275(17) no
C16 H15 . 3.31(2) no
C16 H16 . 2.84(2) no
C16 H18 . 2.92(2) no
C16 H20 . 3.11(2) no
C16 H21 . 0.96(2) no
C16 H22 . 2.06(2) no
C16 H23 . 2.03(2) no
C16 H24 . 2.05(2) no
C16 H25 . 2.09(3) no
C16 H26 . 2.03(3) no
C16 H27 . 2.10(3) no
C17 C18 . 2.514(5) yes
C17 B1 . 3.139(4) yes
C17 H15 . 3.51(2) no
C17 H16 . 3.22(2) no
C17 H21 . 1.99(2) no
C17 H22 . 0.92(2) no
C17 H23 . 0.97(2) no
C17 H24 . 0.98(3) no
C17 H25 . 2.73(2) no
C17 H26 . 3.31(3) no
C17 H27 . 2.79(2) no
C17 H43 2_565 3.46(3) no
C18 B1 . 3.104(4) yes
C18 H7 2_676 3.28(3) no
C18 H18 . 3.53(2) no
C18 H20 . 3.36(2) no
C18 H21 . 2.05(2) no
C18 H22 . 2.76(2) no
C18 H23 . 2.69(2) no
C18 H24 . 3.35(3) no
C18 H25 . 0.99(3) no
C18 H26 . 0.95(3) no
C18 H27 . 0.99(3) no
C18 H30 2_666 3.097(4) no
C18 H31 1_665 3.442(4) no
C18 H32 1_665 3.599(4) no
C18 H34 2_666 3.34(2) no
C19 C20 . 2.837(4) yes
C19 C21 . 2.811(4) yes
C19 H7 1_545 3.37(2) no
C19 H8 1_545 3.50(2) no
C19 H18 1_445 3.43(2) no
C19 H26 2_666 3.55(3) no
C19 H28 . 0.9501(3) no
C19 H29 . 0.9500(4) no
C19 H30 . 0.9500(4) no
C19 H31 . 3.060(4) no
C19 H32 . 2.894(4) no
C19 H34 . 2.93(2) no
C19 H36 . 2.83(3) no
C19 H40 2_555 3.53(3) no
C19 H41 2_555 3.23(3) no
C20 C21 . 2.796(5) yes
C20 H1 . 3.27(2) no
C20 H4 2_566 3.44(2) no
C20 H25 1_445 3.08(3) no
C20 H29 . 3.098(4) no
C20 H30 . 2.864(4) no
C20 H31 . 0.9500(4) no
C20 H32 . 0.9500(4) no
C20 H33 . 0.9500(4) no
C20 H34 . 2.84(2) no
C20 H35 . 3.09(3) no
C21 H3 . 3.35(2) no
C21 H3 2_666 3.34(2) no
C21 H9 . 3.240(19) no
C21 H9 2_666 3.16(2) no
C21 H28 . 2.920(5) no
C21 H30 . 2.937(4) no
C21 H32 . 2.933(5) no
C21 H33 . 2.924(5) no
C21 H34 . 0.98(2) no
C21 H35 . 0.87(3) no
C21 H35 2_666 3.31(3) no
C21 H36 . 0.99(4) no
C22 C23 . 2.810(4) yes
C22 C24 . 2.817(4) yes
C22 H2 . 3.343(19) no
C22 H13 . 3.41(2) no
C22 H14 . 3.433(15) no
C22 H15 . 3.29(2) no
C22 H17 2_665 3.50(2) no
C22 H19 2_665 3.21(2) no
C22 H37 . 0.9500(4) no
C22 H38 . 0.9500(3) no
C22 H39 . 0.9500(4) no
C22 H40 . 2.95(3) no
C22 H41 . 2.90(3) no
C22 H42 . 3.58(3) no
C22 H43 . 2.88(2) no
C22 H43 2_565 3.53(3) no
C22 H45 . 3.02(3) no
C22 H45 2_565 3.32(3) no
C23 C24 . 2.820(4) yes
C23 H13 . 3.23(2) no
C23 H13 2_555 3.33(2) no
C23 H28 2_555 3.337(4) no
C23 H29 2_555 3.347(5) no
C23 H38 . 2.925(4) no
C23 H39 . 2.936(4) no
C23 H40 . 0.99(3) no
C23 H40 2_555 3.56(3) no
C23 H41 . 0.95(3) no
C23 H42 . 0.89(2) no
C23 H43 . 2.87(3) no
C23 H44 . 2.95(3) no
C24 H2 . 3.221(18) no
C24 H11 1_455 3.36(3) no
C24 H15 2_565 2.89(2) no
C24 H24 2_565 3.28(3) no
C24 H37 . 3.061(4) no
C24 H37 2_565 3.347(4) no
C24 H39 . 2.845(4) no
C24 H39 2_565 3.489(4) no
C24 H41 . 2.88(3) no
C24 H42 . 2.98(3) no
C24 H43 . 0.95(3) no
C24 H44 . 0.92(2) no
C24 H45 . 0.94(3) no
B1 H1 . 3.25(2) no
B1 H2 . 2.832(17) no
B1 H3 . 3.10(2) no
B1 H5 . 3.59(2) no
B1 H8 . 3.44(2) no
B1 H9 . 2.968(17) no
B1 H14 . 2.505(17) no
B1 H15 . 3.41(2) no
B1 H20 . 3.50(2) no
B1 H21 . 3.26(2) no
B1 H22 . 2.98(2) no
B1 H24 . 3.36(3) no
B1 H26 . 3.32(3) no
B1 H27 . 2.89(2) no
B1 H37 . 3.290(3) no
H1 H2 . 1.62(2) no
H1 H3 . 2.67(3) no
H1 H4 . 2.48(3) no
H1 H5 . 3.52(3) no
H1 H6 . 2.91(4) no
H1 H8 . 3.29(3) no
H1 H10 1_455 3.44(3) no
H1 H11 1_455 3.31(3) no
H1 H31 . 3.46(2) no
H1 H33 . 2.69(2) no
H1 H35 . 3.54(3) no
H1 H45 . 3.24(3) no
H2 H4 . 3.51(3) no
H2 H6 . 2.75(3) no
H2 H7 . 3.47(3) no
H2 H8 . 2.36(3) no
H2 H37 . 2.648(18) no
H2 H39 2_565 2.931(18) no
H2 H45 . 2.50(3) no
H3 H4 . 1.49(3) no
H3 H5 . 1.56(3) no
H3 H7 . 3.51(3) no
H3 H9 2_666 3.60(3) no
H3 H10 2_666 3.21(3) no
H3 H33 . 3.17(2) no
H3 H34 2_666 3.26(3) no
H3 H35 . 2.56(3) no
H3 H35 2_666 3.39(3) no
H3 H36 2_666 2.83(4) no
H4 H5 . 1.58(3) no
H4 H6 . 2.58(3) no
H4 H7 . 2.89(3) no
H4 H8 . 3.56(3) no
H4 H10 2_666 3.03(3) no
H4 H31 2_566 3.39(2) no
H4 H32 2_566 3.38(2) no
H4 H33 . 2.85(2) no
H4 H33 2_566 2.98(2) no
H5 H6 . 3.06(3) no
H5 H7 . 2.47(3) no
H5 H8 . 3.53(3) no
H5 H10 2_666 3.49(3) no
H5 H23 2_676 3.30(4) no
H5 H25 2_676 3.23(3) no
H5 H27 . 3.49(3) no
H5 H31 2_566 3.47(2) no
H5 H36 2_666 3.20(4) no
H6 H7 . 1.56(3) no
H6 H8 . 1.64(4) no
H6 H10 1_455 3.14(4) no
H6 H18 1_455 3.09(3) no
H6 H19 1_455 3.07(3) no
H6 H20 1_455 2.56(3) no
H6 H32 2_566 2.91(3) no
H6 H33 2_566 3.54(3) no
H7 H8 . 1.60(3) no
H7 H22 . 3.48(3) no
H7 H25 2_676 2.63(4) no
H7 H27 2_676 3.09(4) no
H7 H28 1_565 3.17(2) no
H7 H29 1_565 3.52(2) no
H7 H30 1_565 2.91(3) no
H7 H32 2_566 3.19(3) no
H8 H18 1_455 3.07(3) no
H8 H19 1_455 3.25(3) no
H8 H20 1_455 3.36(3) no
H8 H22 . 3.17(3) no
H8 H28 1_565 3.15(2) no
H8 H29 1_565 3.33(2) no
H8 H30 1_565 3.44(2) no
H8 H39 2_565 3.11(3) no
H8 H41 2_565 3.03(4) no
H9 H10 . 2.30(3) no
H9 H14 . 2.86(2) no
H9 H20 . 2.69(3) no
H9 H34 2_666 2.56(3) no
H9 H35 . 2.78(3) no
H9 H35 2_666 2.92(3) no
H9 H36 . 2.87(4) no
H10 H11 . 2.29(3) no
H10 H19 . 3.51(3) no
H10 H20 . 2.98(3) no
H10 H33 2_666 3.46(2) no
H11 H12 . 2.32(3) no
H11 H23 1_545 2.99(3) no
H11 H31 1_655 3.01(2) no
H11 H33 1_655 3.60(2) no
H11 H44 1_655 2.83(4) no
H11 H45 1_655 3.06(4) no
H12 H13 . 2.31(3) no
H12 H15 2_665 3.60(3) no
H12 H16 2_665 3.11(3) no
H12 H23 1_545 3.46(3) no
H12 H24 1_545 3.43(3) no
H12 H42 2_555 3.11(3) no
H12 H44 1_655 3.06(3) no
H13 H16 2_665 3.27(3) no
H13 H17 2_665 3.32(3) no
H13 H38 . 2.84(2) no
H13 H40 . 2.60(3) no
H13 H40 2_555 3.55(3) no
H13 H42 2_555 2.53(3) no
H14 H15 . 2.30(2) no
H14 H16 . 2.83(3) no
H14 H17 . 2.37(3) no
H14 H17 2_665 2.92(3) no
H14 H18 . 2.87(3) no
H14 H19 . 2.29(3) no
H14 H20 . 2.39(2) no
H14 H21 . 3.31(3) no
H14 H37 . 3.023(15) no
H14 H38 . 2.963(16) no
H15 H16 . 1.54(3) no
H15 H17 . 1.58(3) no
H15 H17 2_665 3.38(3) no
H15 H18 . 3.53(3) no
H15 H19 . 3.57(3) no
H15 H19 2_665 3.50(3) no
H15 H21 . 3.16(3) no
H15 H24 . 2.84(4) no
H15 H37 . 2.79(2) no
H15 H38 . 3.09(2) no
H15 H39 . 3.50(2) no
H15 H43 2_565 2.49(3) no
H15 H44 2_565 2.96(3) no
H15 H45 2_565 2.78(3) no
H16 H17 . 1.54(3) no
H16 H18 . 2.51(3) no
H16 H19 . 3.08(3) no
H16 H20 . 3.55(3) no
H16 H21 . 2.27(3) no
H16 H24 . 2.70(3) no
H16 H38 2_665 3.34(2) no
H16 H43 2_565 3.53(3) no
H16 H44 2_565 3.59(3) no
H17 H17 2_665 2.54(4) no
H17 H18 . 2.84(3) no
H17 H19 . 2.56(3) no
H17 H19 2_665 3.31(3) no
H17 H20 . 3.57(3) no
H17 H21 . 3.49(3) no
H17 H38 . 3.52(2) no
H17 H38 2_665 2.57(2) no
H18 H19 . 1.56(3) no
H18 H20 . 1.61(3) no
H18 H21 . 2.24(3) no
H18 H26 . 3.13(4) no
H18 H29 1_665 2.60(2) no
H18 H30 1_665 3.56(2) no
H18 H38 2_665 3.14(2) no
H18 H39 2_665 3.40(2) no
H18 H40 2_665 3.42(3) no
H18 H41 2_665 3.57(4) no
H19 H20 . 1.60(3) no
H19 H21 . 3.49(3) no
H19 H38 2_665 2.72(2) no
H19 H39 2_665 2.84(2) no
H19 H45 1_655 3.52(4) no
H20 H21 . 2.90(3) no
H20 H26 . 2.72(4) no
H20 H34 2_666 3.58(4) no
H21 H22 . 2.78(3) no
H21 H23 . 2.26(3) no
H21 H24 . 2.27(3) no
H21 H25 . 2.38(3) no
H21 H26 . 2.32(3) no
H21 H27 . 2.87(3) no
H21 H29 1_665 3.00(2) no
H21 H31 1_665 3.30(2) no
H22 H23 . 1.55(3) no
H22 H24 . 1.54(3) no
H22 H25 . 3.04(3) no
H22 H27 . 2.70(3) no
H22 H28 1_565 3.34(2) no
H22 H41 2_565 3.41(3) no
H22 H43 2_565 3.48(3) no
H23 H24 . 1.58(3) no
H23 H25 . 2.54(3) no
H23 H26 . 3.52(4) no
H23 H27 . 3.08(3) no
H23 H31 1_665 2.89(2) no
H24 H41 2_565 3.41(4) no
H24 H43 2_565 2.65(4) no
H24 H44 2_565 3.07(4) no
H25 H26 . 1.56(4) no
H25 H27 . 1.61(3) no
H25 H30 1_665 3.56(2) no
H25 H30 2_666 3.11(2) no
H25 H31 1_665 2.61(3) no
H25 H32 1_665 2.68(3) no
H26 H27 . 1.58(4) no
H26 H30 1_665 3.54(3) no
H26 H30 2_666 2.67(3) no
H26 H32 2_666 3.23(3) no
H26 H34 2_666 2.79(4) no
H27 H28 2_666 3.57(2) no
H27 H30 2_666 2.95(2) no
H27 H34 2_666 3.01(3) no
H28 H29 . 1.5514(7) no
H28 H30 . 1.5514(5) no
H28 H34 . 3.13(2) no
H28 H36 . 2.61(3) no
H28 H40 2_555 3.36(3) no
H28 H41 2_555 2.70(3) no
H28 H42 2_555 3.48(3) no
H29 H30 . 1.5513(7) no
H29 H31 . 3.025(4) no
H29 H32 . 3.239(4) no
H29 H40 2_555 2.94(3) no
H29 H41 2_555 2.91(3) no
H30 H31 . 3.174(4) no
H30 H32 . 2.604(4) no
H30 H34 . 2.73(2) no
H30 H36 . 3.07(3) no
H31 H32 . 1.5513(6) no
H31 H33 . 1.5513(7) no
H32 H33 . 1.5514(5) no
H32 H34 . 2.65(2) no
H32 H35 . 3.32(3) no
H33 H34 . 3.04(2) no
H33 H35 . 2.94(3) no
H34 H35 . 1.52(3) no
H34 H35 2_666 3.43(4) no
H34 H36 . 1.62(4) no
H35 H35 2_666 2.73(5) no
H35 H36 . 1.51(4) no
H35 H36 2_666 3.38(4) no
H37 H38 . 1.5514(5) no
H37 H39 . 1.5514(7) no
H37 H39 2_565 3.277(5) no
H37 H43 . 3.24(2) no
H37 H43 2_565 2.84(3) no
H37 H45 . 2.97(3) no
H37 H45 2_565 3.02(3) no
H38 H39 . 1.5514(5) no
H38 H40 . 2.74(3) no
H38 H41 . 3.10(3) no
H39 H39 2_565 3.583(5) no
H39 H40 . 3.18(3) no
H39 H41 . 2.71(3) no
H39 H43 . 2.59(2) no
H39 H43 2_565 3.40(3) no
H39 H45 . 3.12(3) no
H39 H45 2_565 2.81(3) no
H40 H40 2_555 3.38(5) no
H40 H41 . 1.56(3) no
H40 H42 . 1.56(3) no
H40 H42 2_555 3.03(3) no
H41 H42 . 1.51(3) no
H41 H43 . 2.62(4) no
H41 H44 . 3.11(4) no
H42 H42 2_555 3.43(5) no
H42 H43 . 3.12(4) no
H42 H44 . 2.83(4) no
H43 H44 . 1.54(3) no
H43 H45 . 1.56(3) no
H44 H45 . 1.52(3) no

loop_
_geom_torsion_atom_site_label_1
_geom_torsion_atom_site_label_2
_geom_torsion_atom_site_label_3
_geom_torsion_atom_site_label_4
_geom_torsion
_geom_torsion_publ_flag
Cl1 Ni1 P1 C19 52.9(2) yes
Cl1 Ni1 P1 C20 -62.7(2) yes
Cl1 Ni1 P1 C21 177.6(2) yes
P2 Ni1 P1 C19 80.9(1) yes
P2 Ni1 P1 C20 -34.7(1) yes
P2 Ni1 P1 C21 -154.4(1) yes
C1 Ni1 P1 C19 -128.9(2) yes
C1 Ni1 P1 C20 115.5(2) yes
C1 Ni1 P1 C21 -4.2(3) yes
Cl1 Ni1 P2 C22 179.4(2) yes
Cl1 Ni1 P2 C23 -57.5(2) yes
Cl1 Ni1 P2 C24 59.1(2) yes
P1 Ni1 P2 C22 151.4(1) yes
P1 Ni1 P2 C23 -85.5(1) yes
P1 Ni1 P2 C24 31.1(2) yes
C1 Ni1 P2 C22 1.2(3) yes
C1 Ni1 P2 C23 124.2(3) yes
C1 Ni1 P2 C24 -119.1(2) yes
Cl1 Ni1 C1 C2 20.6(4) yes
Cl1 Ni1 C1 C7 -161.1(3) yes
P1 Ni1 C1 C2 -98.8(3) yes
P1 Ni1 C1 C7 79.4(2) yes
P2 Ni1 C1 C2 79.7(3) yes
P2 Ni1 C1 C7 -102.1(2) yes
B1 O1 C4 C3 -16.3(4) yes
B1 O1 C4 C5 104.2(3) yes
B1 O1 C4 C6 -136.3(3) yes
C4 O1 B1 N1 170.0(3) yes
C4 O1 B1 C2 -3.5(4) yes
C16 N1 C13 C14 -63.5(4) yes
C16 N1 C13 C15 61.7(4) yes
B1 N1 C13 C14 112.2(4) yes
B1 N1 C13 C15 -122.6(4) yes
C13 N1 C16 C17 112.5(4) yes
C13 N1 C16 C18 -119.7(4) yes
B1 N1 C16 C17 -63.4(5) yes
B1 N1 C16 C18 64.4(4) yes
C13 N1 B1 O1 -171.2(3) yes
C13 N1 B1 C2 0.2(5) yes
C16 N1 B1 O1 4.3(5) yes
C16 N1 B1 C2 175.7(3) yes
Ni1 C1 C2 C3 7.7(3) yes
Ni1 C1 C2 B1 -173.8(2) yes
C7 C1 C2 C3 -170.3(2) yes
C7 C1 C2 B1 8.2(5) yes
Ni1 C1 C7 C8 -137.3(2) yes
Ni1 C1 C7 C12 37.3(3) yes
C2 C1 C7 C8 40.8(4) yes
C2 C1 C7 C12 -144.5(3) yes
C1 C2 C3 C4 148.5(3) yes
B1 C2 C3 C4 -30.5(3) yes
C1 C2 B1 O1 -157.1(3) yes
C1 C2 B1 N1 30.8(6) yes
C3 C2 B1 O1 21.5(3) yes
C3 C2 B1 N1 -150.5(4) yes
C2 C3 C4 O1 29.8(3) yes
C2 C3 C4 C5 -87.3(3) yes
C2 C3 C4 C6 146.4(3) yes
C1 C7 C8 C9 174.9(3) yes
C12 C7 C8 C9 0.0(5) yes
C1 C7 C12 C11 -175.6(3) yes
C8 C7 C12 C11 -0.8(5) yes
C7 C8 C9 C10 -0.0(5) yes
C8 C9 C10 C11 0.8(6) yes
C9 C10 C11 C12 -1.5(6) yes
C10 C11 C12 C7 1.5(6) yes
